data_4065658
loop_
_publ_author_name
'Yi, Chae S.'
'Lee, Do W.'

_publ_section_title
;
 Intermolecular Dehydrative Coupling Reaction of Arylketones with Cyclic
 Alkenes Catalyzed by a Well-Defined Cationic Ruthenium-Hydride Complex: A
 Novel Ketone Olefination Method via Vinyl C-H Bond Activation.
;
_journal_issue 8
_journal_name_full Organometallics
_journal_page_first 1883
_journal_page_last 1885
_journal_paper_doi 10.1021/om100051h
_journal_volume 29
_journal_year 2010
_chemical_formula_sum 'C25 H40 B F4 O P Ru'
_chemical_formula_weight 575.42
_chemical_name_systematic
; 
 ? 
;
_space_group_IT_number 2
_symmetry_cell_setting triclinic
_symmetry_space_group_name_Hall '-P 1'
_symmetry_space_group_name_H-M 'P -1'
_atom_sites_solution_hydrogens geom
_atom_sites_solution_primary direct
_atom_sites_solution_secondary difmap
_audit_creation_method SHELXL-97
_cell_angle_alpha 110.465(2)
_cell_angle_beta 97.596(2)
_cell_angle_gamma 92.709(2)
_cell_formula_units_Z 4
_cell_length_a 12.2618(7)
_cell_length_b 14.8597(8)
_cell_length_c 15.2625(9)
_cell_measurement_reflns_used 6891
_cell_measurement_temperature 100(2)
_cell_measurement_theta_max 67
_cell_measurement_theta_min 3
_cell_volume 2569.4(3)
_computing_cell_refinement 'SAINT v7.56A (Bruker, 2008)'
_computing_data_collection 'APEX2-2008.5-0 (Bruker, 2008)'
_computing_data_reduction 'TWINABS-2008/2 (Bruker, 2008)'
_computing_molecular_graphics 'XP v5.1 (Bruker, 1998)'
_computing_publication_material 'XCIF-2008/2 (Bruker, 2008)'
_computing_structure_refinement 'SHELXL-2008/4(Bruker, 2008)'
_computing_structure_solution 'XS/SHELXTL-2008/1 (Bruker, 2008)'
_diffrn_ambient_temperature 100(2)
_diffrn_measured_fraction_theta_full 0.915
_diffrn_measured_fraction_theta_max 0.915
_diffrn_measurement_device_type 'Bruker APEX2 CCD detector'
_diffrn_measurement_method '\w scans'
_diffrn_radiation_monochromator graphite
_diffrn_radiation_source 'fine-focus sealed tube'
_diffrn_radiation_type CuK\a
_diffrn_radiation_wavelength 1.54178
_diffrn_reflns_av_R_equivalents 0.0392
_diffrn_reflns_av_sigmaI/netI 0.0309
_diffrn_reflns_limit_h_max 14
_diffrn_reflns_limit_h_min -14
_diffrn_reflns_limit_k_max 16
_diffrn_reflns_limit_k_min -17
_diffrn_reflns_limit_l_max 18
_diffrn_reflns_limit_l_min 0
_diffrn_reflns_number 25850
_diffrn_reflns_theta_full 67.89
_diffrn_reflns_theta_max 67.89
_diffrn_reflns_theta_min 3.13
_exptl_absorpt_coefficient_mu 5.914
_exptl_absorpt_correction_T_max 0.7564
_exptl_absorpt_correction_T_min 0.5136
_exptl_absorpt_correction_type multi-scan
_exptl_absorpt_process_details
;
 TWINABS. Program for empirical absorption correction of
 area-detector data for twinned crystals. 
 University of Goetingen. Germany.  Sheldrick, G. M. 2007
;
_exptl_crystal_colour colorless
_exptl_crystal_density_diffrn 1.488
_exptl_crystal_density_method 'not measured'
_exptl_crystal_description block
_exptl_crystal_F_000 1192
_exptl_crystal_size_max 0.13
_exptl_crystal_size_mid 0.07
_exptl_crystal_size_min 0.05
_refine_diff_density_max 1.573
_refine_diff_density_min -0.609
_refine_diff_density_rms 0.085
_refine_ls_extinction_method none
_refine_ls_goodness_of_fit_ref 1.002
_refine_ls_hydrogen_treatment mixed
_refine_ls_matrix_type full
_refine_ls_number_parameters 640
_refine_ls_number_reflns 8559
_refine_ls_number_restraints 0
_refine_ls_restrained_S_all 1.002
_refine_ls_R_factor_all 0.0483
_refine_ls_R_factor_gt 0.0408
_refine_ls_shift/su_max 0.001
_refine_ls_shift/su_mean 0.000
_refine_ls_structure_factor_coef Fsqd
_refine_ls_weighting_details 'calc w=1/[\s^2^(Fo^2^)+(0.0629P)^2^+4.4408P] where P=(Fo^2^+2Fc^2^)/3'
_refine_ls_weighting_scheme calc
_refine_ls_wR_factor_gt 0.1010
_refine_ls_wR_factor_ref 0.1062
_reflns_number_gt 7715
_reflns_number_total 8559
_reflns_threshold_expression >2sigma(I)
_cod_data_source_file om100051h_si_002.cif
_cod_data_source_block yi1d5
_cod_database_code 4065658

loop_
_symmetry_equiv_pos_as_xyz
'x, y, z'
'-x, -y, -z'

loop_
_atom_site_label
_atom_site_type_symbol
_atom_site_fract_x
_atom_site_fract_y
_atom_site_fract_z
_atom_site_U_iso_or_equiv
_atom_site_adp_type
_atom_site_occupancy
_atom_site_symmetry_multiplicity
_atom_site_calc_flag
_atom_site_refinement_flags
Ru1 Ru 0.07980(3) 0.07850(3) -0.16458(3) 0.02716(11) Uani 1 1 d .
H1M H 0.209(5) 0.083(5) -0.181(4) 0.059(19) Uiso 1 1 d .
P1 P 0.10055(10) 0.23910(9) -0.15102(9) 0.0261(3) Uani 1 1 d .
O1 O 0.1586(3) 0.1362(3) 0.0436(3) 0.0390(9) Uani 1 1 d .
C1 C 0.0502(5) -0.0402(4) -0.3133(4) 0.0318(11) Uani 1 1 d .
H1A H 0.091(5) -0.052(4) -0.359(4) 0.038 Uiso 1 1 d .
C2 C 0.0732(4) -0.0828(4) -0.2438(4) 0.0333(11) Uani 1 1 d .
H2A H 0.128(5) -0.118(4) -0.242(4) 0.040 Uiso 1 1 d .
C3 C 0.0057(4) -0.0686(3) -0.1735(4) 0.0317(11) Uani 1 1 d .
H3A H 0.026(5) -0.094(4) -0.130(4) 0.038 Uiso 1 1 d .
C4 C -0.0826(5) -0.0111(4) -0.1705(4) 0.0360(12) Uani 1 1 d .
H4A H -0.131(5) -0.004(4) -0.127(4) 0.043 Uiso 1 1 d .
C5 C -0.1028(4) 0.0326(4) -0.2373(4) 0.0356(12) Uani 1 1 d .
H5A H -0.155(5) 0.075(4) -0.241(4) 0.043 Uiso 1 1 d .
C6 C -0.0363(5) 0.0168(4) -0.3095(4) 0.0358(12) Uani 1 1 d .
H6A H -0.047(5) 0.037(4) -0.355(4) 0.043 Uiso 1 1 d .
C7 C 0.1314(4) 0.1172(4) -0.0349(4) 0.0313(11) Uani 1 1 d .
C11 C 0.0027(4) 0.3169(4) -0.0833(4) 0.0305(11) Uani 1 1 d .
H11A H 0.0321 0.3854 -0.0686 0.037 Uiso 1 1 calc R
C12 C -0.0055(5) 0.3053(4) 0.0122(4) 0.0343(12) Uani 1 1 d .
H12A H 0.0696 0.3103 0.0476 0.041 Uiso 1 1 calc R
H12B H -0.0431 0.2409 0.0008 0.041 Uiso 1 1 calc R
C13 C -0.0712(5) 0.3847(4) 0.0708(4) 0.0410(13) Uani 1 1 d .
H13A H -0.0780 0.3759 0.1313 0.049 Uiso 1 1 calc R
H13B H -0.0305 0.4488 0.0858 0.049 Uiso 1 1 calc R
C14 C -0.1856(5) 0.3813(4) 0.0173(4) 0.0428(14) Uani 1 1 d .
H14A H -0.2218 0.4378 0.0531 0.051 Uiso 1 1 calc R
H14B H -0.2306 0.3224 0.0128 0.051 Uiso 1 1 calc R
C15 C -0.1824(5) 0.3815(4) -0.0817(4) 0.0387(13) Uani 1 1 d .
H15A H -0.1496 0.4454 -0.0772 0.046 Uiso 1 1 calc R
H15B H -0.2588 0.3709 -0.1163 0.046 Uiso 1 1 calc R
C16 C -0.1150(4) 0.3033(4) -0.1374(4) 0.0378(12) Uani 1 1 d .
H16A H -0.1124 0.3072 -0.2005 0.045 Uiso 1 1 calc R
H16B H -0.1507 0.2387 -0.1466 0.045 Uiso 1 1 calc R
C21 C 0.0713(4) 0.2495(3) -0.2688(3) 0.0286(10) Uani 1 1 d .
H21A H -0.0056 0.2179 -0.2957 0.034 Uiso 1 1 calc R
C22 C 0.0688(5) 0.3527(4) -0.2700(4) 0.0339(12) Uani 1 1 d .
H22A H 0.0241 0.3901 -0.2229 0.041 Uiso 1 1 calc R
H22B H 0.1449 0.3856 -0.2528 0.041 Uiso 1 1 calc R
C23 C 0.0188(5) 0.3483(4) -0.3690(4) 0.0360(12) Uani 1 1 d .
H23A H -0.0586 0.3185 -0.3845 0.043 Uiso 1 1 calc R
H23B H 0.0180 0.4147 -0.3696 0.043 Uiso 1 1 calc R
C24 C 0.0846(5) 0.2901(4) -0.4436(4) 0.0365(12) Uani 1 1 d .
H24A H 0.1592 0.3243 -0.4327 0.044 Uiso 1 1 calc R
H24B H 0.0472 0.2844 -0.5071 0.044 Uiso 1 1 calc R
C25 C 0.0954(4) 0.1889(4) -0.4403(4) 0.0329(11) Uani 1 1 d .
H25A H 0.0217 0.1516 -0.4597 0.039 Uiso 1 1 calc R
H25B H 0.1438 0.1549 -0.4856 0.039 Uiso 1 1 calc R
C26 C 0.1437(4) 0.1943(4) -0.3409(3) 0.0306(11) Uani 1 1 d .
H26A H 0.2196 0.2274 -0.3232 0.037 Uiso 1 1 calc R
H26B H 0.1477 0.1282 -0.3401 0.037 Uiso 1 1 calc R
C31 C 0.2388(4) 0.3095(4) -0.0957(4) 0.0293(11) Uani 1 1 d .
H31A H 0.2413 0.3638 -0.1201 0.035 Uiso 1 1 calc R
C32 C 0.2588(4) 0.3579(4) 0.0125(4) 0.0352(12) Uani 1 1 d .
H32A H 0.2606 0.3077 0.0413 0.042 Uiso 1 1 calc R
H32B H 0.1971 0.3967 0.0328 0.042 Uiso 1 1 calc R
C33 C 0.4474(4) 0.3203(4) -0.0921(4) 0.0371(12) Uani 1 1 d .
H33A H 0.5098 0.2820 -0.1115 0.044 Uiso 1 1 calc R
H33B H 0.4455 0.3699 -0.1217 0.044 Uiso 1 1 calc R
C34 C 0.4666(5) 0.3694(4) 0.0142(4) 0.0376(12) Uani 1 1 d .
H34A H 0.5342 0.4153 0.0342 0.045 Uiso 1 1 calc R
H34B H 0.4781 0.3205 0.0441 0.045 Uiso 1 1 calc R
C35 C 0.3682(4) 0.4235(4) 0.0478(4) 0.0359(12) Uani 1 1 d .
H35A H 0.3630 0.4779 0.0246 0.043 Uiso 1 1 calc R
H35B H 0.3804 0.4508 0.1179 0.043 Uiso 1 1 calc R
C36 C 0.3378(4) 0.2531(4) -0.1284(4) 0.0320(11) Uani 1 1 d .
H36A H 0.3265 0.2248 -0.1984 0.038 Uiso 1 1 calc R
H36B H 0.3424 0.1996 -0.1039 0.038 Uiso 1 1 calc R
B1 B 0.2707(6) -0.1368(5) -0.0486(4) 0.0441(17) Uani 1 1 d .
F1 F 0.3533(3) -0.1921(3) -0.0370(2) 0.0569(10) Uani 1 1 d .
F2 F 0.2117(4) -0.1819(3) -0.1377(3) 0.0920(18) Uani 1 1 d .
F3 F 0.2042(3) -0.1298(3) 0.0184(3) 0.0717(13) Uani 1 1 d .
F4 F 0.3159(5) -0.0465(3) -0.0361(3) 0.0858(16) Uani 1 1 d .
Ru2 Ru 0.44951(3) 0.08949(3) 0.23576(2) 0.02687(10) Uani 1 1 d .
H2M H 0.332(5) 0.104(5) 0.241(4) 0.058(19) Uiso 1 1 d .
P2 P 0.45276(11) 0.24725(9) 0.33967(9) 0.0263(3) Uani 1 1 d .
O1A O 0.3983(3) 0.1617(3) 0.0761(2) 0.0361(8) Uani 1 1 d .
C1A C 0.5206(5) 0.0169(4) 0.3391(4) 0.0322(12) Uani 1 1 d .
H1AA H 0.523(5) 0.040(4) 0.403(4) 0.039 Uiso 1 1 d .
C2A C 0.4321(5) -0.0442(4) 0.2789(4) 0.0319(11) Uani 1 1 d .
H2AA H 0.372(5) -0.062(4) 0.299(4) 0.038 Uiso 1 1 d .
C3A C 0.4299(5) -0.0740(4) 0.1797(4) 0.0354(12) Uani 1 1 d .
H3AA H 0.367(5) -0.110(4) 0.122(4) 0.043 Uiso 1 1 d .
C4A C 0.5181(5) -0.0433(4) 0.1454(4) 0.0326(12) Uani 1 1 d .
H4AA H 0.512(5) -0.060(4) 0.080(4) 0.039 Uiso 1 1 d .
C5A C 0.6106(5) 0.0163(4) 0.2071(4) 0.0378(12) Uani 1 1 d .
H5AA H 0.658(5) 0.041(4) 0.182(4) 0.045 Uiso 1 1 d .
C6A C 0.6109(5) 0.0482(4) 0.3042(4) 0.0351(12) Uani 1 1 d .
H6AA H 0.662(5) 0.088(4) 0.349(4) 0.042 Uiso 1 1 d .
C7A C 0.4184(4) 0.1362(4) 0.1377(3) 0.0287(11) Uani 1 1 d .
C11A C 0.3278(4) 0.3064(3) 0.3138(4) 0.0295(11) Uani 1 1 d .
H11B H 0.3208 0.2964 0.2449 0.035 Uiso 1 1 calc R
C12A C 0.3348(5) 0.4165(4) 0.3654(4) 0.0416(13) Uani 1 1 d .
H12C H 0.3345 0.4312 0.4338 0.050 Uiso 1 1 calc R
H12D H 0.4049 0.4469 0.3581 0.050 Uiso 1 1 calc R
C13A C 0.2370(5) 0.4582(4) 0.3249(5) 0.0457(14) Uani 1 1 d .
H13C H 0.2418 0.5286 0.3603 0.055 Uiso 1 1 calc R
H13D H 0.2411 0.4481 0.2578 0.055 Uiso 1 1 calc R
C14A C 0.1267(5) 0.4110(4) 0.3311(4) 0.0412(13) Uani 1 1 d .
H14C H 0.1178 0.4286 0.3984 0.049 Uiso 1 1 calc R
H14D H 0.0656 0.4354 0.2992 0.049 Uiso 1 1 calc R
C15A C 0.1204(5) 0.3022(4) 0.2849(4) 0.0398(13) Uani 1 1 d .
H15C H 0.1191 0.2846 0.2159 0.048 Uiso 1 1 calc R
H15D H 0.0507 0.2731 0.2943 0.048 Uiso 1 1 calc R
C16A C 0.2180(4) 0.2610(4) 0.3254(4) 0.0369(12) Uani 1 1 d .
H16C H 0.2119 0.1902 0.2923 0.044 Uiso 1 1 calc R
H16D H 0.2164 0.2742 0.3934 0.044 Uiso 1 1 calc R
C21A C 0.4744(4) 0.2514(3) 0.4636(3) 0.0272(10) Uani 1 1 d .
H21B H 0.5410 0.2160 0.4685 0.033 Uiso 1 1 calc R
C22A C 0.3823(4) 0.1949(4) 0.4872(3) 0.0289(11) Uani 1 1 d .
H22C H 0.3621 0.1313 0.4357 0.035 Uiso 1 1 calc R
H22D H 0.3159 0.2306 0.4931 0.035 Uiso 1 1 calc R
C23A C 0.4222(4) 0.1807(4) 0.5805(4) 0.0320(11) Uani 1 1 d .
H23C H 0.3619 0.1453 0.5964 0.038 Uiso 1 1 calc R
H23D H 0.4854 0.1410 0.5727 0.038 Uiso 1 1 calc R
C24A C 0.4575(5) 0.2762(4) 0.6612(4) 0.0378(12) Uani 1 1 d .
H24C H 0.4887 0.2641 0.7187 0.045 Uiso 1 1 calc R
H24D H 0.3920 0.3121 0.6751 0.045 Uiso 1 1 calc R
C25A C 0.5442(5) 0.3380(4) 0.6366(4) 0.0385(13) Uani 1 1 d .
H25C H 0.5601 0.4021 0.6879 0.046 Uiso 1 1 calc R
H25D H 0.6138 0.3066 0.6320 0.046 Uiso 1 1 calc R
C26A C 0.5037(5) 0.3507(4) 0.5429(4) 0.0358(12) Uani 1 1 d .
H26C H 0.5623 0.3880 0.5273 0.043 Uiso 1 1 calc R
H26D H 0.4378 0.3871 0.5489 0.043 Uiso 1 1 calc R
C31A C 0.5687(4) 0.3329(3) 0.3396(3) 0.0293(11) Uani 1 1 d .
H31B H 0.5616 0.3961 0.3898 0.035 Uiso 1 1 calc R
C32A C 0.6832(4) 0.3039(4) 0.3665(4) 0.0350(12) Uani 1 1 d .
H32C H 0.6865 0.2923 0.4268 0.042 Uiso 1 1 calc R
H32D H 0.6963 0.2434 0.3168 0.042 Uiso 1 1 calc R
C33A C 0.7723(5) 0.3841(4) 0.3774(4) 0.0397(13) Uani 1 1 d .
H33C H 0.7626 0.4427 0.4311 0.048 Uiso 1 1 calc R
H33D H 0.8460 0.3636 0.3922 0.048 Uiso 1 1 calc R
C34A C 0.7674(5) 0.4081(4) 0.2880(4) 0.0408(13) Uani 1 1 d .
H34C H 0.7874 0.3524 0.2364 0.049 Uiso 1 1 calc R
H34D H 0.8220 0.4639 0.2997 0.049 Uiso 1 1 calc R
C35A C 0.6525(5) 0.4321(4) 0.2572(4) 0.0405(13) Uani 1 1 d .
H35C H 0.6502 0.4413 0.1958 0.049 Uiso 1 1 calc R
H35D H 0.6368 0.4933 0.3046 0.049 Uiso 1 1 calc R
C36A C 0.5634(5) 0.3515(4) 0.2470(4) 0.0362(12) Uani 1 1 d .
H36C H 0.4895 0.3704 0.2300 0.043 Uiso 1 1 calc R
H36D H 0.5748 0.2917 0.1955 0.043 Uiso 1 1 calc R
B2 B 0.7564(5) 0.1082(4) 0.5480(4) 0.0356(13) Uani 1 1 d .
F5 F 0.7960(3) 0.1521(2) 0.6446(2) 0.0401(7) Uani 1 1 d .
F6 F 0.6587(3) 0.0517(2) 0.5367(2) 0.0453(8) Uani 1 1 d .
F7 F 0.8326(3) 0.0492(2) 0.5035(2) 0.0473(8) Uani 1 1 d .
F8 F 0.7371(3) 0.1775(3) 0.5089(2) 0.0560(9) Uani 1 1 d .

loop_
_atom_site_aniso_label
_atom_site_aniso_U_11
_atom_site_aniso_U_22
_atom_site_aniso_U_33
_atom_site_aniso_U_23
_atom_site_aniso_U_13
_atom_site_aniso_U_12
Ru1 0.0289(2) 0.02634(19) 0.0278(2) 0.01175(16) 0.00383(15) 0.00355(16)
P1 0.0270(6) 0.0259(6) 0.0263(6) 0.0100(5) 0.0055(5) 0.0036(5)
O1 0.045(2) 0.042(2) 0.031(2) 0.0152(17) 0.0032(17) 0.0056(17)
C1 0.036(3) 0.032(3) 0.021(2) 0.004(2) -0.001(2) -0.001(2)
C2 0.032(3) 0.026(2) 0.035(3) 0.003(2) 0.004(2) 0.002(2)
C3 0.041(3) 0.022(2) 0.033(3) 0.013(2) 0.002(2) -0.004(2)
C4 0.036(3) 0.034(3) 0.038(3) 0.011(2) 0.009(2) 0.001(2)
C5 0.027(3) 0.033(3) 0.043(3) 0.011(2) -0.001(2) 0.000(2)
C6 0.041(3) 0.031(3) 0.032(3) 0.011(2) -0.002(2) -0.004(2)
C7 0.037(3) 0.027(3) 0.034(3) 0.018(2) 0.003(2) 0.005(2)
C11 0.033(3) 0.026(2) 0.033(3) 0.008(2) 0.010(2) 0.007(2)
C12 0.037(3) 0.033(3) 0.037(3) 0.015(2) 0.012(2) 0.009(2)
C13 0.050(3) 0.042(3) 0.037(3) 0.017(3) 0.021(3) 0.013(3)
C14 0.044(3) 0.044(3) 0.051(3) 0.022(3) 0.024(3) 0.017(3)
C15 0.035(3) 0.036(3) 0.045(3) 0.011(3) 0.012(2) 0.011(2)
C16 0.033(3) 0.037(3) 0.041(3) 0.009(2) 0.009(2) 0.005(2)
C21 0.035(3) 0.027(2) 0.027(2) 0.014(2) 0.004(2) 0.002(2)
C22 0.039(3) 0.029(3) 0.035(3) 0.014(2) 0.006(2) 0.004(2)
C23 0.038(3) 0.034(3) 0.041(3) 0.021(2) 0.005(2) 0.007(2)
C24 0.043(3) 0.043(3) 0.029(3) 0.021(2) 0.004(2) 0.004(2)
C25 0.034(3) 0.037(3) 0.030(3) 0.013(2) 0.008(2) 0.008(2)
C26 0.031(3) 0.030(3) 0.030(3) 0.011(2) 0.002(2) 0.003(2)
C31 0.026(3) 0.030(3) 0.031(3) 0.011(2) 0.004(2) 0.002(2)
C32 0.036(3) 0.033(3) 0.035(3) 0.010(2) 0.006(2) 0.004(2)
C33 0.032(3) 0.044(3) 0.035(3) 0.013(2) 0.005(2) 0.003(2)
C34 0.039(3) 0.034(3) 0.038(3) 0.011(2) 0.004(2) 0.000(2)
C35 0.036(3) 0.031(3) 0.038(3) 0.010(2) 0.004(2) 0.003(2)
C36 0.036(3) 0.031(3) 0.030(3) 0.011(2) 0.005(2) 0.005(2)
B1 0.065(5) 0.034(3) 0.024(3) 0.003(3) -0.005(3) 0.013(3)
F1 0.045(2) 0.065(2) 0.047(2) 0.0040(18) -0.0002(16) 0.0147(17)
F2 0.125(4) 0.059(3) 0.056(2) -0.008(2) -0.041(3) 0.043(3)
F3 0.053(2) 0.056(2) 0.089(3) -0.002(2) 0.037(2) -0.0072(18)
F4 0.174(5) 0.038(2) 0.048(2) 0.0160(18) 0.034(3) -0.008(3)
Ru2 0.0320(2) 0.02549(19) 0.02304(18) 0.00865(16) 0.00315(14) 0.00629(16)
P2 0.0314(7) 0.0246(6) 0.0239(6) 0.0092(5) 0.0059(5) 0.0043(5)
O1A 0.044(2) 0.035(2) 0.0291(19) 0.0145(16) 0.0004(16) -0.0004(16)
C1A 0.044(3) 0.031(3) 0.025(3) 0.015(2) 0.000(2) 0.011(2)
C2A 0.034(3) 0.031(3) 0.037(3) 0.019(2) 0.006(2) 0.002(2)
C3A 0.040(3) 0.025(2) 0.034(3) 0.006(2) -0.003(2) 0.001(2)
C4A 0.049(3) 0.027(3) 0.023(2) 0.008(2) 0.010(2) 0.017(2)
C5A 0.037(3) 0.040(3) 0.046(3) 0.026(3) 0.009(3) 0.014(2)
C6A 0.032(3) 0.032(3) 0.038(3) 0.013(2) -0.005(2) 0.007(2)
C7A 0.026(3) 0.027(2) 0.029(3) 0.007(2) 0.001(2) 0.001(2)
C11A 0.032(3) 0.025(2) 0.033(3) 0.011(2) 0.005(2) 0.009(2)
C12A 0.035(3) 0.032(3) 0.052(3) 0.008(3) 0.006(3) 0.005(2)
C13A 0.044(3) 0.026(3) 0.067(4) 0.016(3) 0.006(3) 0.009(2)
C14A 0.035(3) 0.033(3) 0.054(4) 0.014(3) 0.005(3) 0.012(2)
C15A 0.029(3) 0.039(3) 0.048(3) 0.014(3) 0.002(2) 0.004(2)
C16A 0.035(3) 0.032(3) 0.043(3) 0.015(2) 0.001(2) 0.004(2)
C21A 0.039(3) 0.022(2) 0.019(2) 0.0056(19) 0.004(2) 0.002(2)
C22A 0.029(3) 0.029(2) 0.031(3) 0.012(2) 0.010(2) 0.005(2)
C23A 0.032(3) 0.035(3) 0.034(3) 0.016(2) 0.011(2) 0.003(2)
C24A 0.046(3) 0.044(3) 0.028(3) 0.017(2) 0.010(2) 0.005(3)
C25A 0.049(3) 0.037(3) 0.027(3) 0.009(2) 0.005(2) -0.003(2)
C26A 0.044(3) 0.032(3) 0.030(3) 0.010(2) 0.007(2) -0.003(2)
C31A 0.035(3) 0.025(2) 0.029(3) 0.010(2) 0.008(2) 0.002(2)
C32A 0.035(3) 0.034(3) 0.044(3) 0.021(2) 0.010(2) 0.006(2)
C33A 0.034(3) 0.037(3) 0.048(3) 0.016(3) 0.009(3) 0.000(2)
C34A 0.047(3) 0.032(3) 0.046(3) 0.014(3) 0.018(3) -0.004(2)
C35A 0.052(4) 0.035(3) 0.038(3) 0.016(2) 0.012(3) 0.001(3)
C36A 0.042(3) 0.038(3) 0.030(3) 0.014(2) 0.006(2) 0.005(2)
B2 0.035(3) 0.040(3) 0.033(3) 0.014(3) 0.003(2) 0.007(3)
F5 0.0420(18) 0.0404(17) 0.0332(16) 0.0113(14) -0.0056(14) 0.0072(14)
F6 0.0354(18) 0.056(2) 0.0401(18) 0.0133(15) 0.0045(14) -0.0052(15)
F7 0.0440(19) 0.056(2) 0.0417(18) 0.0156(16) 0.0094(15) 0.0121(16)
F8 0.074(3) 0.050(2) 0.049(2) 0.0308(17) -0.0053(18) 0.0055(18)

loop_
_atom_type_symbol
_atom_type_description
_atom_type_scat_dispersion_real
_atom_type_scat_dispersion_imag
_atom_type_scat_source
C C 0.0181 0.0091 'International Tables Vol C Tables 4.2.6.8 and 6.1.1.4'
H H 0.0000 0.0000 'International Tables Vol C Tables 4.2.6.8 and 6.1.1.4'
B B 0.0090 0.0039 'International Tables Vol C Tables 4.2.6.8 and 6.1.1.4'
O O 0.0492 0.0322 'International Tables Vol C Tables 4.2.6.8 and 6.1.1.4'
F F 0.0727 0.0534 'International Tables Vol C Tables 4.2.6.8 and 6.1.1.4'
P P 0.2955 0.4335 'International Tables Vol C Tables 4.2.6.8 and 6.1.1.4'
Ru Ru 0.0552 3.2960 'International Tables Vol C Tables 4.2.6.8 and 6.1.1.4'

loop_
_geom_angle_atom_site_label_1
_geom_angle_atom_site_label_2
_geom_angle_atom_site_label_3
_geom_angle
C7 Ru1 C2 114.0(2)
C7 Ru1 C3 93.0(2)
C2 Ru1 C3 36.01(19)
C7 Ru1 C1 149.6(2)
C2 Ru1 C1 36.15(19)
C3 Ru1 C1 64.26(19)
C7 Ru1 C4 98.5(2)
C2 Ru1 C4 64.35(19)
C3 Ru1 C4 35.62(19)
C1 Ru1 C4 75.1(2)
C7 Ru1 C5 126.1(2)
C2 Ru1 C5 75.5(2)
C3 Ru1 C5 63.5(2)
C1 Ru1 C5 63.5(2)
C4 Ru1 C5 34.9(2)
C7 Ru1 C6 161.2(2)
C2 Ru1 C6 63.7(2)
C3 Ru1 C6 74.82(19)
C1 Ru1 C6 34.78(19)
C4 Ru1 C6 63.2(2)
C5 Ru1 C6 35.6(2)
C7 Ru1 P1 88.84(15)
C2 Ru1 P1 153.95(14)
C3 Ru1 P1 162.55(14)
C1 Ru1 P1 119.09(14)
C4 Ru1 P1 126.98(14)
C5 Ru1 P1 101.72(14)
C6 Ru1 P1 98.66(14)
C7 Ru1 H1M 88(2)
C2 Ru1 H1M 86(2)
C3 Ru1 H1M 115(2)
C1 Ru1 H1M 84(2)
C4 Ru1 H1M 150(2)
C5 Ru1 H1M 146(2)
C6 Ru1 H1M 110(2)
P1 Ru1 H1M 83(2)
C21 P1 C11 103.2(2)
C21 P1 C31 105.1(2)
C11 P1 C31 103.3(2)
C21 P1 Ru1 110.55(16)
C11 P1 Ru1 115.21(17)
C31 P1 Ru1 118.01(17)
C6 C1 C2 119.7(5)
C6 C1 Ru1 73.2(3)
C2 C1 Ru1 70.5(3)
C6 C1 H1A 121(4)
C2 C1 H1A 119(4)
Ru1 C1 H1A 130(4)
C3 C2 C1 119.4(5)
C3 C2 Ru1 72.5(3)
C1 C2 Ru1 73.4(3)
C3 C2 H2A 117(4)
C1 C2 H2A 124(4)
Ru1 C2 H2A 125(4)
C2 C3 C4 120.5(5)
C2 C3 Ru1 71.5(3)
C4 C3 Ru1 73.6(3)
C2 C3 H3A 116(4)
C4 C3 H3A 124(4)
Ru1 C3 H3A 123(4)
C5 C4 C3 119.7(5)
C5 C4 Ru1 72.6(3)
C3 C4 Ru1 70.8(3)
C5 C4 H4A 119(4)
C3 C4 H4A 122(4)
Ru1 C4 H4A 132(4)
C4 C5 C6 119.9(5)
C4 C5 Ru1 72.4(3)
C6 C5 Ru1 72.3(3)
C4 C5 H5A 129(4)
C6 C5 H5A 111(4)
Ru1 C5 H5A 125(4)
C1 C6 C5 120.7(5)
C1 C6 Ru1 72.0(3)
C5 C6 Ru1 72.2(3)
C1 C6 H6A 115(4)
C5 C6 H6A 124(4)
Ru1 C6 H6A 132(4)
O1 C7 Ru1 175.9(5)
C16 C11 C12 107.6(4)
C16 C11 P1 114.5(3)
C12 C11 P1 113.5(3)
C16 C11 H11A 106.9
C12 C11 H11A 106.9
P1 C11 H11A 106.9
C11 C12 C13 109.7(4)
C11 C12 H12A 109.7
C13 C12 H12A 109.7
C11 C12 H12B 109.7
C13 C12 H12B 109.7
H12A C12 H12B 108.2
C14 C13 C12 111.2(5)
C14 C13 H13A 109.4
C12 C13 H13A 109.4
C14 C13 H13B 109.4
C12 C13 H13B 109.4
H13A C13 H13B 108.0
C13 C14 C15 112.4(5)
C13 C14 H14A 109.1
C15 C14 H14A 109.1
C13 C14 H14B 109.1
C15 C14 H14B 109.1
H14A C14 H14B 107.9
C14 C15 C16 112.1(5)
C14 C15 H15A 109.2
C16 C15 H15A 109.2
C14 C15 H15B 109.2
C16 C15 H15B 109.2
H15A C15 H15B 107.9
C15 C16 C11 109.8(4)
C15 C16 H16A 109.7
C11 C16 H16A 109.7
C15 C16 H16B 109.7
C11 C16 H16B 109.7
H16A C16 H16B 108.2
C26 C21 C22 108.4(4)
C26 C21 P1 115.3(3)
C22 C21 P1 116.4(3)
C26 C21 H21A 105.2
C22 C21 H21A 105.2
P1 C21 H21A 105.2
C23 C22 C21 109.6(4)
C23 C22 H22A 109.7
C21 C22 H22A 109.7
C23 C22 H22B 109.7
C21 C22 H22B 109.7
H22A C22 H22B 108.2
C24 C23 C22 111.2(4)
C24 C23 H23A 109.4
C22 C23 H23A 109.4
C24 C23 H23B 109.4
C22 C23 H23B 109.4
H23A C23 H23B 108.0
C23 C24 C25 111.3(4)
C23 C24 H24A 109.4
C25 C24 H24A 109.4
C23 C24 H24B 109.4
C25 C24 H24B 109.4
H24A C24 H24B 108.0
C26 C25 C24 111.1(4)
C26 C25 H25A 109.4
C24 C25 H25A 109.4
C26 C25 H25B 109.4
C24 C25 H25B 109.4
H25A C25 H25B 108.0
C25 C26 C21 110.3(4)
C25 C26 H26A 109.6
C21 C26 H26A 109.6
C25 C26 H26B 109.6
C21 C26 H26B 109.6
H26A C26 H26B 108.1
C32 C31 C36 109.7(4)
C32 C31 P1 116.4(4)
C36 C31 P1 113.9(3)
C32 C31 H31A 105.2
C36 C31 H31A 105.2
P1 C31 H31A 105.2
C31 C32 C35 111.3(4)
C31 C32 H32A 109.4
C35 C32 H32A 109.4
C31 C32 H32B 109.4
C35 C32 H32B 109.4
H32A C32 H32B 108.0
C34 C33 C36 111.9(4)
C34 C33 H33A 109.2
C36 C33 H33A 109.2
C34 C33 H33B 109.2
C36 C33 H33B 109.2
H33A C33 H33B 107.9
C33 C34 C35 110.9(5)
C33 C34 H34A 109.5
C35 C34 H34A 109.5
C33 C34 H34B 109.5
C35 C34 H34B 109.5
H34A C34 H34B 108.0
C34 C35 C32 112.2(4)
C34 C35 H35A 109.2
C32 C35 H35A 109.2
C34 C35 H35B 109.2
C32 C35 H35B 109.2
H35A C35 H35B 107.9
C31 C36 C33 110.8(4)
C31 C36 H36A 109.5
C33 C36 H36A 109.5
C31 C36 H36B 109.5
C33 C36 H36B 109.5
H36A C36 H36B 108.1
F1 B1 F4 109.3(6)
F1 B1 F3 108.6(5)
F4 B1 F3 109.0(5)
F1 B1 F2 107.7(5)
F4 B1 F2 111.8(6)
F3 B1 F2 110.3(6)
C7A Ru2 C4A 94.0(2)
C7A Ru2 C3A 110.9(2)
C4A Ru2 C3A 35.8(2)
C7A Ru2 C1A 166.9(2)
C4A Ru2 C1A 74.79(19)
C3A Ru2 C1A 63.71(19)
C7A Ru2 C2A 144.9(2)
C4A Ru2 C2A 64.04(19)
C3A Ru2 C2A 36.08(19)
C1A Ru2 C2A 34.79(19)
C7A Ru2 C5A 103.8(2)
C4A Ru2 C5A 36.0(2)
C3A Ru2 C5A 64.4(2)
C1A Ru2 C5A 63.1(2)
C2A Ru2 C5A 75.0(2)
C7A Ru2 P2 87.23(15)
C4A Ru2 P2 157.17(15)
C3A Ru2 P2 159.62(15)
C1A Ru2 P2 100.47(13)
C2A Ru2 P2 123.90(14)
C5A Ru2 P2 121.75(15)
C7A Ru2 C6A 133.0(2)
C4A Ru2 C6A 63.75(19)
C3A Ru2 C6A 75.69(19)
C1A Ru2 C6A 35.65(19)
C2A Ru2 C6A 63.62(19)
C5A Ru2 C6A 34.8(2)
P2 Ru2 C6A 99.14(14)
C7A Ru2 H2M 81(2)
C4A Ru2 H2M 127(2)
C3A Ru2 H2M 98(2)
C1A Ru2 H2M 111(2)
C2A Ru2 H2M 91(2)
C5A Ru2 H2M 162(2)
P2 Ru2 H2M 76(2)
C6A Ru2 H2M 146(2)
C21A P2 C31A 102.8(2)
C21A P2 C11A 111.7(2)
C31A P2 C11A 102.9(2)
C21A P2 Ru2 110.06(15)
C31A P2 Ru2 115.70(16)
C11A P2 Ru2 113.09(16)
C2A C1A C6A 121.5(5)
C2A C1A Ru2 72.6(3)
C6A C1A Ru2 72.7(3)
C2A C1A H1AA 121(4)
C6A C1A H1AA 117(4)
Ru2 C1A H1AA 126(4)
C1A C2A C3A 119.3(5)
C1A C2A Ru2 72.6(3)
C3A C2A Ru2 70.3(3)
C1A C2A H2AA 123(4)
C3A C2A H2AA 118(4)
Ru2 C2A H2AA 124(4)
C4A C3A C2A 119.2(5)
C4A C3A Ru2 71.6(3)
C2A C3A Ru2 73.7(3)
C4A C3A H3AA 108(3)
C2A C3A H3AA 132(3)
Ru2 C3A H3AA 118(3)
C3A C4A C5A 121.5(5)
C3A C4A Ru2 72.7(3)
C5A C4A Ru2 74.6(3)
C3A C4A H4AA 117(4)
C5A C4A H4AA 121(4)
Ru2 C4A H4AA 122(4)
C6A C5A C4A 119.2(5)
C6A C5A Ru2 72.8(3)
C4A C5A Ru2 69.4(3)
C6A C5A H5AA 122(4)
C4A C5A H5AA 117(4)
Ru2 C5A H5AA 118(4)
C5A C6A C1A 119.2(5)
C5A C6A Ru2 72.4(3)
C1A C6A Ru2 71.6(3)
C5A C6A H6AA 127(4)
C1A C6A H6AA 113(4)
Ru2 C6A H6AA 126(4)
O1A C7A Ru2 177.8(4)
C16A C11A C12A 108.5(4)
C16A C11A P2 115.3(3)
C12A C11A P2 115.9(4)
C16A C11A H11B 105.3
C12A C11A H11B 105.3
P2 C11A H11B 105.3
C13A C12A C11A 110.6(5)
C13A C12A H12C 109.5
C11A C12A H12C 109.5
C13A C12A H12D 109.5
C11A C12A H12D 109.5
H12C C12A H12D 108.1
C14A C13A C12A 111.7(5)
C14A C13A H13C 109.3
C12A C13A H13C 109.3
C14A C13A H13D 109.3
C12A C13A H13D 109.3
H13C C13A H13D 107.9
C15A C14A C13A 110.8(5)
C15A C14A H14C 109.5
C13A C14A H14C 109.5
C15A C14A H14D 109.5
C13A C14A H14D 109.5
H14C C14A H14D 108.1
C14A C15A C16A 112.0(5)
C14A C15A H15C 109.2
C16A C15A H15C 109.2
C14A C15A H15D 109.2
C16A C15A H15D 109.2
H15C C15A H15D 107.9
C15A C16A C11A 110.6(4)
C15A C16A H16C 109.5
C11A C16A H16C 109.5
C15A C16A H16D 109.5
C11A C16A H16D 109.5
H16C C16A H16D 108.1
C22A C21A C26A 109.5(4)
C22A C21A P2 114.2(3)
C26A C21A P2 117.7(3)
C22A C21A H21B 104.7
C26A C21A H21B 104.7
P2 C21A H21B 104.7
C21A C22A C23A 109.5(4)
C21A C22A H22C 109.8
C23A C22A H22C 109.8
C21A C22A H22D 109.8
C23A C22A H22D 109.8
H22C C22A H22D 108.2
C24A C23A C22A 111.7(4)
C24A C23A H23C 109.3
C22A C23A H23C 109.3
C24A C23A H23D 109.3
C22A C23A H23D 109.3
H23C C23A H23D 107.9
C23A C24A C25A 111.4(4)
C23A C24A H24C 109.3
C25A C24A H24C 109.3
C23A C24A H24D 109.3
C25A C24A H24D 109.3
H24C C24A H24D 108.0
C26A C25A C24A 111.3(5)
C26A C25A H25C 109.4
C24A C25A H25C 109.4
C26A C25A H25D 109.4
C24A C25A H25D 109.4
H25C C25A H25D 108.0
C25A C26A C21A 109.8(4)
C25A C26A H26C 109.7
C21A C26A H26C 109.7
C25A C26A H26D 109.7
C21A C26A H26D 109.7
H26C C26A H26D 108.2
C36A C31A C32A 109.9(4)
C36A C31A P2 113.7(4)
C32A C31A P2 113.3(3)
C36A C31A H31B 106.5
C32A C31A H31B 106.5
P2 C31A H31B 106.5
C33A C32A C31A 109.9(4)
C33A C32A H32C 109.7
C31A C32A H32C 109.7
C33A C32A H32D 109.7
C31A C32A H32D 109.7
H32C C32A H32D 108.2
C34A C33A C32A 111.9(5)
C34A C33A H33C 109.2
C32A C33A H33C 109.2
C34A C33A H33D 109.2
C32A C33A H33D 109.2
H33C C33A H33D 107.9
C33A C34A C35A 111.5(5)
C33A C34A H34C 109.3
C35A C34A H34C 109.3
C33A C34A H34D 109.3
C35A C34A H34D 109.3
H34C C34A H34D 108.0
C34A C35A C36A 111.3(5)
C34A C35A H35C 109.4
C36A C35A H35C 109.4
C34A C35A H35D 109.4
C36A C35A H35D 109.4
H35C C35A H35D 108.0
C31A C36A C35A 110.3(4)
C31A C36A H36C 109.6
C35A C36A H36C 109.6
C31A C36A H36D 109.6
C35A C36A H36D 109.6
H36C C36A H36D 108.1
F8 B2 F6 109.8(5)
F8 B2 F7 110.2(5)
F6 B2 F7 108.7(5)
F8 B2 F5 109.8(5)
F6 B2 F5 108.4(5)
F7 B2 F5 109.9(5)

loop_
_geom_bond_atom_site_label_1
_geom_bond_atom_site_label_2
_geom_bond_distance
Ru1 C7 1.867(5)
Ru1 C2 2.268(5)
Ru1 C3 2.280(5)
Ru1 C1 2.305(5)
Ru1 C4 2.316(6)
Ru1 C5 2.319(5)
Ru1 C6 2.320(5)
Ru1 P1 2.3207(13)
Ru1 H1M 1.64(6)
P1 C21 1.848(5)
P1 C11 1.862(5)
P1 C31 1.876(5)
O1 C7 1.130(6)
C1 C6 1.382(8)
C1 C2 1.419(8)
C1 H1A 0.88(6)
C2 C3 1.406(7)
C2 H2A 0.87(6)
C3 C4 1.406(8)
C3 H3A 0.89(6)
C4 C5 1.390(8)
C4 H4A 0.93(6)
C5 C6 1.417(8)
C5 H5A 0.93(6)
C6 H6A 0.84(6)
C11 C16 1.532(7)
C11 C12 1.541(7)
C11 H11A 1.0000
C12 C13 1.543(7)
C12 H12A 0.9900
C12 H12B 0.9900
C13 C14 1.516(8)
C13 H13A 0.9900
C13 H13B 0.9900
C14 C15 1.517(8)
C14 H14A 0.9900
C14 H14B 0.9900
C15 C16 1.530(7)
C15 H15A 0.9900
C15 H15B 0.9900
C16 H16A 0.9900
C16 H16B 0.9900
C21 C26 1.539(7)
C21 C22 1.541(7)
C21 H21A 1.0000
C22 C23 1.532(7)
C22 H22A 0.9900
C22 H22B 0.9900
C23 C24 1.521(7)
C23 H23A 0.9900
C23 H23B 0.9900
C24 C25 1.533(7)
C24 H24A 0.9900
C24 H24B 0.9900
C25 C26 1.527(7)
C25 H25A 0.9900
C25 H25B 0.9900
C26 H26A 0.9900
C26 H26B 0.9900
C31 C32 1.533(7)
C31 C36 1.546(7)
C31 H31A 1.0000
C32 C35 1.535(7)
C32 H32A 0.9900
C32 H32B 0.9900
C33 C34 1.509(7)
C33 C36 1.549(7)
C33 H33A 0.9900
C33 H33B 0.9900
C34 C35 1.528(7)
C34 H34A 0.9900
C34 H34B 0.9900
C35 H35A 0.9900
C35 H35B 0.9900
C36 H36A 0.9900
C36 H36B 0.9900
B1 F1 1.366(7)
B1 F4 1.366(8)
B1 F3 1.370(8)
B1 F2 1.371(7)
Ru2 C7A 1.862(5)
Ru2 C4A 2.251(5)
Ru2 C3A 2.265(5)
Ru2 C1A 2.308(5)
Ru2 C2A 2.309(5)
Ru2 C5A 2.319(6)
Ru2 P2 2.3210(12)
Ru2 C6A 2.323(5)
Ru2 H2M 1.48(6)
P2 C21A 1.854(5)
P2 C31A 1.863(5)
P2 C11A 1.867(5)
O1A C7A 1.133(6)
C1A C2A 1.380(7)
C1A C6A 1.418(8)
C1A H1AA 0.91(6)
C2A C3A 1.417(7)
C2A H2AA 0.90(6)
C3A C4A 1.387(8)
C3A H3AA 1.05(6)
C4A C5A 1.414(8)
C4A H4AA 0.93(6)
C5A C6A 1.388(8)
C5A H5AA 0.87(6)
C6A H6AA 0.88(6)
C11A C16A 1.535(7)
C11A C12A 1.540(7)
C11A H11B 1.0000
C12A C13A 1.532(8)
C12A H12C 0.9900
C12A H12D 0.9900
C13A C14A 1.523(8)
C13A H13C 0.9900
C13A H13D 0.9900
C14A C15A 1.514(7)
C14A H14C 0.9900
C14A H14D 0.9900
C15A C16A 1.526(7)
C15A H15C 0.9900
C15A H15D 0.9900
C16A H16C 0.9900
C16A H16D 0.9900
C21A C22A 1.530(7)
C21A C26A 1.536(7)
C21A H21B 1.0000
C22A C23A 1.532(7)
C22A H22C 0.9900
C22A H22D 0.9900
C23A C24A 1.516(7)
C23A H23C 0.9900
C23A H23D 0.9900
C24A C25A 1.539(7)
C24A H24C 0.9900
C24A H24D 0.9900
C25A C26A 1.528(7)
C25A H25C 0.9900
C25A H25D 0.9900
C26A H26C 0.9900
C26A H26D 0.9900
C31A C36A 1.527(7)
C31A C32A 1.533(7)
C31A H31B 1.0000
C32A C33A 1.527(7)
C32A H32C 0.9900
C32A H32D 0.9900
C33A C34A 1.521(8)
C33A H33C 0.9900
C33A H33D 0.9900
C34A C35A 1.525(8)
C34A H34C 0.9900
C34A H34D 0.9900
C35A C36A 1.533(7)
C35A H35C 0.9900
C35A H35D 0.9900
C36A H36C 0.9900
C36A H36D 0.9900
B2 F8 1.373(7)
B2 F6 1.386(7)
B2 F7 1.391(7)
B2 F5 1.395(7)

loop_
_geom_torsion_atom_site_label_1
_geom_torsion_atom_site_label_2
_geom_torsion_atom_site_label_3
_geom_torsion_atom_site_label_4
_geom_torsion
C7 Ru1 P1 C21 174.8(2)
C2 Ru1 P1 C21 22.4(4)
C3 Ru1 P1 C21 -89.0(5)
C1 Ru1 P1 C21 7.5(2)
C4 Ru1 P1 C21 -85.4(3)
C5 Ru1 P1 C21 -58.6(2)
C6 Ru1 P1 C21 -22.5(2)
C7 Ru1 P1 C11 -68.7(2)
C2 Ru1 P1 C11 138.9(4)
C3 Ru1 P1 C11 27.5(5)
C1 Ru1 P1 C11 124.0(2)
C4 Ru1 P1 C11 31.1(3)
C5 Ru1 P1 C11 57.9(2)
C6 Ru1 P1 C11 94.0(2)
C7 Ru1 P1 C31 53.8(2)
C2 Ru1 P1 C31 -98.5(4)
C3 Ru1 P1 C31 150.0(5)
C1 Ru1 P1 C31 -113.5(2)
C4 Ru1 P1 C31 153.6(3)
C5 Ru1 P1 C31 -179.5(2)
C6 Ru1 P1 C31 -143.5(2)
C7 Ru1 C1 C6 145.7(4)
C2 Ru1 C1 C6 131.0(5)
C3 Ru1 C1 C6 100.6(4)
C4 Ru1 C1 C6 64.3(3)
C5 Ru1 C1 C6 28.9(3)
P1 Ru1 C1 C6 -60.1(4)
C7 Ru1 C1 C2 14.6(6)
C3 Ru1 C1 C2 -30.4(3)
C4 Ru1 C1 C2 -66.7(3)
C5 Ru1 C1 C2 -102.1(4)
C6 Ru1 C1 C2 -131.0(5)
P1 Ru1 C1 C2 168.9(3)
C6 C1 C2 C3 1.8(7)
Ru1 C1 C2 C3 58.0(4)
C6 C1 C2 Ru1 -56.3(4)
C7 Ru1 C2 C3 58.9(4)
C1 Ru1 C2 C3 -129.2(5)
C4 Ru1 C2 C3 -29.2(3)
C5 Ru1 C2 C3 -64.5(3)
C6 Ru1 C2 C3 -100.5(4)
P1 Ru1 C2 C3 -151.7(3)
C7 Ru1 C2 C1 -171.9(3)
C3 Ru1 C2 C1 129.2(5)
C4 Ru1 C2 C1 100.0(4)
C5 Ru1 C2 C1 64.6(3)
C6 Ru1 C2 C1 28.7(3)
P1 Ru1 C2 C1 -22.5(5)
C1 C2 C3 C4 -1.3(8)
Ru1 C2 C3 C4 57.2(4)
C1 C2 C3 Ru1 -58.5(4)
C7 Ru1 C3 C2 -128.4(3)
C1 Ru1 C3 C2 30.5(3)
C4 Ru1 C3 C2 131.0(5)
C5 Ru1 C3 C2 102.3(4)
C6 Ru1 C3 C2 66.0(3)
P1 Ru1 C3 C2 136.0(4)
C7 Ru1 C3 C4 100.5(3)
C2 Ru1 C3 C4 -131.0(5)
C1 Ru1 C3 C4 -100.5(4)
C5 Ru1 C3 C4 -28.7(3)
C6 Ru1 C3 C4 -65.0(3)
P1 Ru1 C3 C4 4.9(7)
C2 C3 C4 C5 -0.5(8)
Ru1 C3 C4 C5 55.7(5)
C2 C3 C4 Ru1 -56.2(4)
C7 Ru1 C4 C5 145.6(3)
C2 Ru1 C4 C5 -101.8(4)
C3 Ru1 C4 C5 -131.3(5)
C1 Ru1 C4 C5 -64.8(3)
C6 Ru1 C4 C5 -29.7(3)
P1 Ru1 C4 C5 50.6(4)
C7 Ru1 C4 C3 -83.1(3)
C2 Ru1 C4 C3 29.5(3)
C1 Ru1 C4 C3 66.4(3)
C5 Ru1 C4 C3 131.3(5)
C6 Ru1 C4 C3 101.6(4)
P1 Ru1 C4 C3 -178.2(2)
C3 C4 C5 C6 1.8(8)
Ru1 C4 C5 C6 56.6(5)
C3 C4 C5 Ru1 -54.8(5)
C7 Ru1 C5 C4 -43.7(4)
C2 Ru1 C5 C4 65.7(3)
C3 Ru1 C5 C4 29.3(3)
C1 Ru1 C5 C4 102.2(4)
C6 Ru1 C5 C4 130.5(5)
P1 Ru1 C5 C4 -140.9(3)
C7 Ru1 C5 C6 -174.3(3)
C2 Ru1 C5 C6 -64.9(3)
C3 Ru1 C5 C6 -101.3(4)
C1 Ru1 C5 C6 -28.3(3)
C4 Ru1 C5 C6 -130.5(5)
P1 Ru1 C5 C6 88.5(3)
C2 C1 C6 C5 -0.5(8)
Ru1 C1 C6 C5 -55.4(5)
C2 C1 C6 Ru1 55.0(4)
C4 C5 C6 C1 -1.3(8)
Ru1 C5 C6 C1 55.4(5)
C4 C5 C6 Ru1 -56.7(5)
C7 Ru1 C6 C1 -117.4(7)
C2 Ru1 C6 C1 -29.7(3)
C3 Ru1 C6 C1 -66.5(3)
C4 Ru1 C6 C1 -102.8(4)
C5 Ru1 C6 C1 -131.9(5)
P1 Ru1 C6 C1 130.0(3)
C7 Ru1 C6 C5 14.6(8)
C2 Ru1 C6 C5 102.2(4)
C3 Ru1 C6 C5 65.4(3)
C1 Ru1 C6 C5 131.9(5)
C4 Ru1 C6 C5 29.1(3)
P1 Ru1 C6 C5 -98.1(3)
C2 Ru1 C7 O1 -45(7)
C3 Ru1 C7 O1 -15(7)
C1 Ru1 C7 O1 -55(7)
C4 Ru1 C7 O1 21(7)
C5 Ru1 C7 O1 44(7)
C6 Ru1 C7 O1 34(7)
P1 Ru1 C7 O1 148(7)
C21 P1 C11 C16 44.7(4)
C31 P1 C11 C16 154.0(4)
Ru1 P1 C11 C16 -75.9(4)
C21 P1 C11 C12 168.8(4)
C31 P1 C11 C12 -81.9(4)
Ru1 P1 C11 C12 48.2(4)
C16 C11 C12 C13 -62.3(5)
P1 C11 C12 C13 169.9(4)
C11 C12 C13 C14 57.6(6)
C12 C13 C14 C15 -51.8(6)
C13 C14 C15 C16 51.8(6)
C14 C15 C16 C11 -57.3(6)
C12 C11 C16 C15 62.0(6)
P1 C11 C16 C15 -170.8(4)
C11 P1 C21 C26 178.2(4)
C31 P1 C21 C26 70.2(4)
Ru1 P1 C21 C26 -58.1(4)
C11 P1 C21 C22 49.6(4)
C31 P1 C21 C22 -58.4(4)
Ru1 P1 C21 C22 173.3(3)
C26 C21 C22 C23 60.7(5)
P1 C21 C22 C23 -167.4(4)
C21 C22 C23 C24 -58.6(6)
C22 C23 C24 C25 54.9(6)
C23 C24 C25 C26 -54.2(6)
C24 C25 C26 C21 57.5(6)
C22 C21 C26 C25 -60.5(5)
P1 C21 C26 C25 167.0(3)
C21 P1 C31 C32 149.3(4)
C11 P1 C31 C32 41.5(4)
Ru1 P1 C31 C32 -86.9(4)
C21 P1 C31 C36 -81.5(4)
C11 P1 C31 C36 170.7(4)
Ru1 P1 C31 C36 42.2(4)
C36 C31 C32 C35 56.1(6)
P1 C31 C32 C35 -172.7(4)
C36 C33 C34 C35 -54.8(6)
C33 C34 C35 C32 54.6(6)
C31 C32 C35 C34 -55.9(6)
C32 C31 C36 C33 -56.2(5)
P1 C31 C36 C33 171.3(3)
C34 C33 C36 C31 56.4(6)
C7A Ru2 P2 C21A 176.6(2)
C4A Ru2 P2 C21A -89.8(4)
C3A Ru2 P2 C21A 23.1(5)
C1A Ru2 P2 C21A -14.2(2)
C2A Ru2 P2 C21A 14.0(2)
C5A Ru2 P2 C21A -78.9(2)
C6A Ru2 P2 C21A -50.3(2)
C7A Ru2 P2 C31A -67.5(2)
C4A Ru2 P2 C31A 26.1(4)
C3A Ru2 P2 C31A 139.0(4)
C1A Ru2 P2 C31A 101.7(2)
C2A Ru2 P2 C31A 129.9(2)
C5A Ru2 P2 C31A 37.0(2)
C6A Ru2 P2 C31A 65.6(2)
C7A Ru2 P2 C11A 50.8(2)
C4A Ru2 P2 C11A 144.5(4)
C3A Ru2 P2 C11A -102.7(4)
C1A Ru2 P2 C11A -139.9(2)
C2A Ru2 P2 C11A -111.8(2)
C5A Ru2 P2 C11A 155.4(2)
C6A Ru2 P2 C11A -176.1(2)
C7A Ru2 C1A C2A -98.1(9)
C4A Ru2 C1A C2A -66.2(3)
C3A Ru2 C1A C2A -29.7(3)
C5A Ru2 C1A C2A -102.8(4)
P2 Ru2 C1A C2A 136.7(3)
C6A Ru2 C1A C2A -132.1(5)
C7A Ru2 C1A C6A 34.0(10)
C4A Ru2 C1A C6A 66.0(3)
C3A Ru2 C1A C6A 102.5(4)
C2A Ru2 C1A C6A 132.1(5)
C5A Ru2 C1A C6A 29.3(3)
P2 Ru2 C1A C6A -91.1(3)
C6A C1A C2A C3A -1.8(8)
Ru2 C1A C2A C3A 54.4(4)
C6A C1A C2A Ru2 -56.2(4)
C7A Ru2 C2A C1A 157.0(4)
C4A Ru2 C2A C1A 100.9(4)
C3A Ru2 C2A C1A 131.1(5)
C5A Ru2 C2A C1A 64.1(3)
P2 Ru2 C2A C1A -54.3(4)
C6A Ru2 C2A C1A 28.8(3)
C7A Ru2 C2A C3A 25.9(5)
C4A Ru2 C2A C3A -30.2(3)
C1A Ru2 C2A C3A -131.1(5)
C5A Ru2 C2A C3A -66.9(3)
P2 Ru2 C2A C3A 174.6(3)
C6A Ru2 C2A C3A -102.3(4)
C1A C2A C3A C4A 1.7(8)
Ru2 C2A C3A C4A 57.2(4)
C1A C2A C3A Ru2 -55.5(4)
C7A Ru2 C3A C4A 66.2(4)
C1A Ru2 C3A C4A -100.7(3)
C2A Ru2 C3A C4A -129.3(5)
C5A Ru2 C3A C4A -29.6(3)
P2 Ru2 C3A C4A -142.3(4)
C6A Ru2 C3A C4A -64.7(3)
C7A Ru2 C3A C2A -164.4(3)
C4A Ru2 C3A C2A 129.3(5)
C1A Ru2 C3A C2A 28.7(3)
C5A Ru2 C3A C2A 99.8(3)
P2 Ru2 C3A C2A -12.9(6)
C6A Ru2 C3A C2A 64.6(3)
C2A C3A C4A C5A 0.6(8)
Ru2 C3A C4A C5A 58.9(4)
C2A C3A C4A Ru2 -58.3(4)
C7A Ru2 C4A C3A -121.0(3)
C1A Ru2 C4A C3A 65.9(3)
C2A Ru2 C4A C3A 30.4(3)
C5A Ru2 C4A C3A 130.8(5)
P2 Ru2 C4A C3A 146.7(3)
C6A Ru2 C4A C3A 102.3(3)
C7A Ru2 C4A C5A 108.2(3)
C3A Ru2 C4A C5A -130.8(5)
C1A Ru2 C4A C5A -64.9(3)
C2A Ru2 C4A C5A -100.4(3)
P2 Ru2 C4A C5A 15.9(5)
C6A Ru2 C4A C5A -28.5(3)
C3A C4A C5A C6A -2.9(8)
Ru2 C4A C5A C6A 55.1(5)
C3A C4A C5A Ru2 -57.9(4)
C7A Ru2 C5A C6A 151.1(3)
C4A Ru2 C5A C6A -131.4(5)
C3A Ru2 C5A C6A -102.1(4)
C1A Ru2 C5A C6A -30.0(3)
C2A Ru2 C5A C6A -65.1(3)
P2 Ru2 C5A C6A 55.7(4)
C7A Ru2 C5A C4A -77.4(3)
C3A Ru2 C5A C4A 29.4(3)
C1A Ru2 C5A C4A 101.5(4)
C2A Ru2 C5A C4A 66.3(3)
P2 Ru2 C5A C4A -172.8(3)
C6A Ru2 C5A C4A 131.4(5)
C4A C5A C6A C1A 2.8(8)
Ru2 C5A C6A C1A 56.2(4)
C4A C5A C6A Ru2 -53.5(4)
C2A C1A C6A C5A -0.5(8)
Ru2 C1A C6A C5A -56.6(5)
C2A C1A C6A Ru2 56.1(4)
C7A Ru2 C6A C5A -39.9(4)
C4A Ru2 C6A C5A 29.4(3)
C3A Ru2 C6A C5A 65.5(3)
C1A Ru2 C6A C5A 130.1(5)
C2A Ru2 C6A C5A 102.0(4)
P2 Ru2 C6A C5A -134.6(3)
C7A Ru2 C6A C1A -170.0(3)
C4A Ru2 C6A C1A -100.7(3)
C3A Ru2 C6A C1A -64.6(3)
C2A Ru2 C6A C1A -28.2(3)
C5A Ru2 C6A C1A -130.1(5)
P2 Ru2 C6A C1A 95.2(3)
C4A Ru2 C7A O1A 40(12)
C3A Ru2 C7A O1A 8(12)
C1A Ru2 C7A O1A 71(12)
C2A Ru2 C7A O1A -8(12)
C5A Ru2 C7A O1A 75(12)
P2 Ru2 C7A O1A -163(12)
C6A Ru2 C7A O1A 97(12)
C21A P2 C11A C16A -60.6(4)
C31A P2 C11A C16A -170.2(4)
Ru2 P2 C11A C16A 64.2(4)
C21A P2 C11A C12A 67.7(5)
C31A P2 C11A C12A -41.9(4)
Ru2 P2 C11A C12A -167.5(4)
C16A C11A C12A C13A -58.7(6)
P2 C11A C12A C13A 169.7(4)
C11A C12A C13A C14A 57.2(7)
C12A C13A C14A C15A -54.1(7)
C13A C14A C15A C16A 54.4(7)
C14A C15A C16A C11A -57.7(6)
C12A C11A C16A C15A 58.8(6)
P2 C11A C16A C15A -169.3(4)
C31A P2 C21A C22A 173.8(4)
C11A P2 C21A C22A 64.1(4)
Ru2 P2 C21A C22A -62.4(4)
C31A P2 C21A C26A 43.4(4)
C11A P2 C21A C26A -66.3(5)
Ru2 P2 C21A C26A 167.2(4)
C26A C21A C22A C23A -60.5(5)
P2 C21A C22A C23A 165.1(3)
C21A C22A C23A C24A 57.7(5)
C22A C23A C24A C25A -54.1(6)
C23A C24A C25A C26A 53.6(6)
C24A C25A C26A C21A -56.8(6)
C22A C21A C26A C25A 60.5(6)
P2 C21A C26A C25A -166.9(4)
C21A P2 C31A C36A -173.8(4)
C11A P2 C31A C36A -57.6(4)
Ru2 P2 C31A C36A 66.2(4)
C21A P2 C31A C32A 59.7(4)
C11A P2 C31A C32A 175.9(4)
Ru2 P2 C31A C32A -60.2(4)
C36A C31A C32A C33A 59.0(6)
P2 C31A C32A C33A -172.6(4)
C31A C32A C33A C34A -56.7(6)
C32A C33A C34A C35A 54.2(6)
C33A C34A C35A C36A -53.8(6)
C32A C31A C36A C35A -59.1(6)
P2 C31A C36A C35A 172.7(4)
C34A C35A C36A C31A 56.5(6)
